data_9010560
loop_
_publ_author_name
'Johnsen, O.'
'Grice, J. D.'

_publ_section_title
;
 The crystal chemistry of the eudialyte group
 Sample: #17
 Note: additional sites with low but unreported occupancies excluded
 Note: X2d reported but missing z-coordinate
;
_journal_name_full 'The Canadian Mineralogist'
_journal_page_first 865
_journal_page_last 891
_journal_volume 37
_journal_year 1999
_chemical_compound_source 'Locality: Burpala massif, Siberia, Russia'
_chemical_formula_sum
;Al0.84 Ba0.03 Ca3.51 Ce0.573 Cl0.798 F1.2 Fe1.5 K0.285 La0.327 Mn2.16 Na12.96
 Nb0.46 Nd0.327 O74.93 Si24.94 Sr0.57 Ti0.36 Y0.51 Yb0.141 Zr3.086
;
_chemical_name_mineral Kentbrooksite
_space_group_IT_number 160
_symmetry_space_group_name_Hall 'R 3 -2"'
_symmetry_space_group_name_H-M 'R 3 m :H'
_cell_angle_alpha 90
_cell_angle_beta 90
_cell_angle_gamma 120
_cell_formula_units_Z 3
_cell_length_a 14.220
_cell_length_b 14.220
_cell_length_c 30.150
_cell_volume 5279.796
_database_code_amcsd 0005623
_exptl_crystal_density_diffrn 3.079
_cod_original_cell_volume 5279.795
_cod_original_sg_symbol_H-M 'R 3 m'
_cod_original_formula_sum
;Ca3.51 Mn2.16 Ce.573 La.327 Nd.327 Yb.141 Y.51 Fe1.5 Al.84 Ti.36 Si24.94
 Nb.46 Zr3.086 Na12.96 K.285 Sr.57 Ba.03 O74.93 Cl.798 F1.2
;
_cod_database_code 9010560

loop_
_space_group_symop_operation_xyz
x,y,z
2/3+x,1/3+y,1/3+z
1/3+x,2/3+y,2/3+z
x,x-y,z
2/3+x,1/3+x-y,1/3+z
1/3+x,2/3+x-y,2/3+z
-y,-x,z
2/3-y,1/3-x,1/3+z
1/3-y,2/3-x,2/3+z
-x+y,y,z
2/3-x+y,1/3+y,1/3+z
1/3-x+y,2/3+y,2/3+z
-y,x-y,z
2/3-y,1/3+x-y,1/3+z
1/3-y,2/3+x-y,2/3+z
-x+y,-x,z
2/3-x+y,1/3-x,1/3+z
1/3-x+y,2/3-x,2/3+z

loop_
_atom_site_label
_atom_site_fract_x
_atom_site_fract_y
_atom_site_fract_z
_atom_site_occupancy
_atom_site_U_iso_or_equiv
_atom_site_type_symbol
_atom_site_attached_hydrogens
CaM1 0.59490 0.92630 0.16720 0.58500 0.01500 Ca 0
MnM1 0.59490 0.92630 0.16720 0.25000 0.01500 Mn 0
CeM1 0.59490 0.92630 0.16720 0.04000 0.01500 Ce 0
LaM1 0.59490 0.92630 0.16720 0.02000 0.01500 La 0
NdM1 0.59490 0.92630 0.16720 0.01300 0.01500 Nd 0
YbM1 0.59490 0.92630 0.16720 0.00700 0.01500 Yb 0
YM1 0.59490 0.92630 0.16720 0.08500 0.01500 Y 0
FeM25 0.81720 0.18280 0.16970 0.12000 0.01500 Fe 0
MnM25 0.81720 0.18280 0.16970 0.22000 0.01500 Mn 0
AlM25 0.81720 0.18280 0.16970 0.14000 0.01500 Al 0
TiM25 0.81720 0.18280 0.16970 0.08000 0.01500 Ti 0
FeM24 0.83680 0.16320 0.16610 0.38000 0.03000 Fe 0
SiM3 0.00000 0.00000 -0.12900 0.54000 0.01500 Si 0
NbM3 0.00000 0.00000 -0.12900 0.26000 0.01500 Nb 0
AlM3 0.00000 0.00000 -0.12900 0.24000 0.01500 Al 0
ZrM3 0.00000 0.00000 -0.12900 0.12000 0.01500 Zr 0
Si7 0.00000 0.00000 0.07800 0.09000 0.01000 Si 0
NbSi7 0.00000 0.00000 0.07800 0.05000 0.01000 Nb 0
AlSi7 0.00000 0.00000 0.07800 0.04000 0.01000 Al 0
ZrSi7 0.00000 0.00000 0.07800 0.02000 0.01000 Zr 0
Si7a 0.00000 0.00000 0.11920 0.31000 0.03000 Si 0
NbSi7a 0.00000 0.00000 0.11920 0.15000 0.03000 Nb 0
AlSi7a 0.00000 0.00000 0.11920 0.14000 0.03000 Al 0
ZrSi7a 0.00000 0.00000 0.11920 0.06600 0.03000 Zr 0
Na1a 0.22130 0.77870 0.01280 0.48500 0.03500 Na 0
CeNa1a 0.22130 0.77870 0.01280 0.00700 0.03500 Ce 0
LaNa1a 0.22130 0.77870 0.01280 0.00300 0.03500 La 0
NaNa1b 0.25430 0.74570 -0.00260 0.48500 0.03500 Na 0
CeNa1b 0.25430 0.74570 -0.00260 0.00700 0.03500 Ce 0
LaNa1b 0.25430 0.74570 -0.00260 0.00300 0.03500 La 0
Na2 0.43680 0.56320 -0.67500 0.84000 0.02500 Na 0
NaNa3a 0.09820 0.90180 0.21500 0.95000 0.07500 Na 0
CeNa3a 0.09820 0.90180 0.21500 0.02500 0.07500 Ce 0
LaNa3a 0.09820 0.90180 0.21500 0.01600 0.07500 La 0
NdNa3a 0.09820 0.90180 0.21500 0.06000 0.07500 Nd 0
YbNa3a 0.09820 0.90180 0.21500 0.03000 0.07500 Yb 0
Na4 0.56550 0.43450 0.11800 0.56000 0.01500 Na 0
KNa4 0.56550 0.43450 0.11800 0.09500 0.01500 K 0
SrNa4 0.56550 0.43450 0.11800 0.19000 0.01500 Sr 0
BaNa4 0.56550 0.43450 0.11800 0.01000 0.01500 Ba 0
CeNa4 0.56550 0.43450 0.11800 0.07200 0.01500 Ce 0
LaNa4 0.56550 0.43450 0.11800 0.04700 0.01500 La 0
NdNa4 0.56550 0.43450 0.11800 0.02300 0.01500 Nd 0
YbNa4 0.56550 0.43450 0.11800 0.00300 0.01500 Yb 0
Na5 0.73110 0.26890 0.32210 1.00000 0.06500 Na 0
Zr 0.49750 0.50250 0.00000 0.96000 0.01000 Zr 0
Ti 0.49750 0.50250 0.00000 0.04000 0.01000 Ti 0
Si1 0.26290 0.73710 0.24930 1.00000 0.01500 Si 0
Si2 0.40320 0.59680 0.08680 1.00000 0.01500 Si 0
Si3 0.53930 0.46070 0.24330 1.00000 0.01000 Si 0
Si4 0.12390 0.87610 0.09200 1.00000 0.01000 Si 0
Si5 0.94390 0.67360 0.26340 1.00000 0.01000 Si 0
Si6 0.72350 0.06300 0.06980 1.00000 0.01000 Si 0
O1 0.39460 0.60540 0.24630 1.00000 0.02500 O 0
O2 0.22320 0.77680 0.20770 1.00000 0.03500 O 0
O3 0.23210 0.76790 0.29640 1.00000 0.03500 O 0
O4 0.27110 0.72890 0.09160 1.00000 0.03000 O 0
O5 0.44810 0.55190 0.12400 1.00000 0.03500 O 0
O6 0.09110 0.90890 0.37010 1.00000 0.03000 O 0
O7 0.61090 0.04230 0.27430 1.00000 0.01500 O 0
O8 0.51340 0.48660 0.19600 1.00000 0.01500 O 0
O9 0.60430 0.39570 0.24230 1.00000 0.02500 O 0
O10 0.71760 0.94650 0.06080 1.00000 0.02500 O 0
O11 0.15570 0.84430 0.13860 1.00000 0.02000 O 0
O12 0.05940 0.94060 0.09770 1.00000 0.03500 O 0
O13 0.30150 0.90130 0.37370 1.00000 0.02000 O 0
O14 0.70630 0.07480 0.12150 1.00000 0.01500 O 0
O15 0.84350 0.15650 0.05310 1.00000 0.01500 O 0
O16 0.74630 0.77390 0.29980 1.00000 0.02000 O 0
O17 0.95930 0.70070 0.21130 1.00000 0.01500 O 0
O18 0.82160 0.17840 0.27870 1.00000 0.01500 O 0
O19 0.72900 0.27100 0.16690 0.85000 0.02000 O 0
O20 0.00000 0.00000 0.02240 0.13000 0.02000 O 0
O20a 0.00000 0.00000 -0.03030 0.25000 0.02000 O 0
ClX1a 0.00000 0.00000 -0.27060 0.16000 0.03000 Cl 0
FX1a 0.00000 0.00000 -0.27060 0.24000 0.03000 F 0
ClX1b 0.04740 -0.04740 -0.26150 0.05300 0.03000 Cl 0
FX1b 0.04740 -0.04740 -0.26150 0.08000 0.03000 F 0
ClX2a 0.00000 0.00000 0.25160 0.16000 0.03000 Cl 0
FX2a 0.00000 0.00000 0.25160 0.24000 0.03000 F 0
ClX2b 0.00000 0.00000 0.27210 0.16000 0.03000 Cl 0
FX2b 0.00000 0.00000 0.27210 0.24000 0.03000 F 0
ClX2c 0.01910 0.03820 0.29210 0.05300 0.03000 Cl 0
FX2c 0.01910 0.03820 0.29210 0.08000 0.03000 F 0

loop_
_cod_changelog_entry_id
_cod_changelog_entry_author
_cod_changelog_entry_date
_cod_changelog_entry_text
1
;cod-tools version 3.8.0
Id: cif_guess_AMCSD_atom_types 9581 2023-05-17 12:35:41Z saulius
;
2023-05-23T09:22:45+03:00
;Derived atom types and hydrogen counts
from atom names that follow the AMCSD naming convention
(Wat == water, O-H == hydroxyl).
;

loop_
_cod_related_entry_id
_cod_related_entry_database
_cod_related_entry_code
1 AMCSD 0005623
